data_4124565
loop_
_publ_author_name
'He, Ying'
'Yang, Zhenyu'
'Thornbury, Richard T.'
'Toste, F. Dean'

_publ_section_title
;
 Palladium-Catalyzed Enantioselective 1,1-Fluoroarylation of Aminoalkenes.
;
_journal_issue 38
_journal_name_full 'Journal of the American Chemical Society'
_journal_page_first 12207
_journal_page_last 12210
_journal_paper_doi 10.1021/jacs.5b07795
_journal_volume 137
_journal_year 2015
_chemical_absolute_configuration ad
_chemical_formula_sum 'C23 H23 F N2 O5 S'
_chemical_formula_weight 458.49
_chemical_name_common M4
_chemical_name_systematic toste135
_space_group.centring_type P

_space_group_crystal_system monoclinic
_space_group_IT_number 4
_space_group_name_Hall 'P 2yb'
_space_group_name_H-M_alt 'P 1 21 1'
_symmetry_space_group_name_Hall 'P 2yb'
_symmetry_space_group_name_H-M 'P 1 21 1'
_atom_sites_solution_hydrogens geom
_atom_sites_solution_primary iterative
_atom_sites_solution_secondary difmap
_audit_creation_method SHELXL-2014/7
_cell_angle_alpha 90
_cell_angle_beta 96.450(3)
_cell_angle_gamma 90
_cell_formula_units_Z 4
_cell_length_a 5.9216(3)
_cell_length_b 20.0700(10)
_cell_length_c 18.4872(9)
_cell_measurement_reflns_used 9680
_cell_measurement_temperature 100(2)
_cell_measurement_theta_max 68.01
_cell_measurement_theta_min 3.26
_cell_volume 2183.23(19)
_computing_cell_refinement 'Bruker SAINT'
_computing_data_collection 'Bruker APEX2'
_computing_data_reduction 'Bruker SAINT'
_computing_molecular_graphics ORTEP-32
_computing_publication_material WinGX
_computing_structure_refinement SHELXL-2014
_computing_structure_solution SHELXT
_diffrn_ambient_temperature 100(2)
_diffrn_detector_area_resol_mean 8.366
_diffrn_measured_fraction_theta_full 0.984
_diffrn_measured_fraction_theta_max 0.962
_diffrn_measurement_device_type 'Bruker APEX-II CCD'
_diffrn_measurement_method 'phi and omega scans'
_diffrn_radiation_type CuK\a
_diffrn_radiation_wavelength 1.54178
_diffrn_reflns_av_R_equivalents 0.0614
_diffrn_reflns_av_unetI/netI 0.0378
_diffrn_reflns_Laue_measured_fraction_full 0.984
_diffrn_reflns_Laue_measured_fraction_max 0.962
_diffrn_reflns_limit_h_max 6
_diffrn_reflns_limit_h_min -7
_diffrn_reflns_limit_k_max 24
_diffrn_reflns_limit_k_min -24
_diffrn_reflns_limit_l_max 22
_diffrn_reflns_limit_l_min -22
_diffrn_reflns_number 69929
_diffrn_reflns_point_group_measured_fraction_full 0.979
_diffrn_reflns_point_group_measured_fraction_max 0.953
_diffrn_reflns_theta_full 67.000
_diffrn_reflns_theta_max 69.467
_diffrn_reflns_theta_min 2.405
_diffrn_source 'microfocus rotating anode'
_exptl_absorpt_coefficient_mu 1.725
_exptl_absorpt_correction_T_max 0.929
_exptl_absorpt_correction_T_min 0.770
_exptl_absorpt_correction_type multi-scan
_exptl_absorpt_process_details SADABS
_exptl_crystal_colour colorless
_exptl_crystal_density_diffrn 1.395
_exptl_crystal_description rod
_exptl_crystal_F_000 960
_exptl_crystal_size_max 0.060
_exptl_crystal_size_mid 0.050
_exptl_crystal_size_min 0.040
_refine_diff_density_max 0.673
_refine_diff_density_min -0.397
_refine_diff_density_rms 0.073
_refine_ls_abs_structure_details
; 
 Flack x determined using 3020 quotients [(I+)-(I-)]/[(I+)+(I-)] 
 (Parsons, Flack and Wagner, Acta Cryst. B69 (2013) 249-259). 
;
_refine_ls_abs_structure_Flack 0.111(18)
_refine_ls_extinction_method none
_refine_ls_goodness_of_fit_ref 1.035
_refine_ls_hydrogen_treatment constr
_refine_ls_matrix_type full
_refine_ls_number_parameters 493
_refine_ls_number_reflns 7832
_refine_ls_number_restraints 1
_refine_ls_restrained_S_all 1.035
_refine_ls_R_factor_all 0.0798
_refine_ls_R_factor_gt 0.0740
_refine_ls_shift/su_max 0.000
_refine_ls_shift/su_mean 0.000
_refine_ls_structure_factor_coef Fsqd
_refine_ls_weighting_details 'w=1/[\s^2^(Fo^2^)+(0.0876P)^2^+4.6224P] where P=(Fo^2^+2Fc^2^)/3'
_refine_ls_weighting_scheme calc
_refine_ls_wR_factor_gt 0.1915
_refine_ls_wR_factor_ref 0.1968
_reflns_Friedel_coverage 0.924
_reflns_Friedel_fraction_full 0.973
_reflns_Friedel_fraction_max 0.945
_reflns_number_gt 7146
_reflns_number_total 7832
_reflns_threshold_expression 'I > 2\s(I)'
_cod_data_source_file ja5b07795_si_001.cif
_cod_data_source_block toste135
_cod_depositor_comments
;
The following automatic conversions were performed:

'_space_group.centring_type' value 'primitive' was replaced with the
value 'P' as specified in the replacement file
'/home/antanas/src/cod-tools/trunk/data/replacement-values/replacement_values.lst'.

Automatic conversion script
Id: cif_fix_values 5642 2017-10-24 12:04:52Z antanas 
;
_cod_database_code 4124565
_shelx_shelxl_version_number 2014/7
_shelx_space_group_comment
; 
The symmetry employed for this shelxl refinement is uniquely defined 
by the following loop, which should always be used as a source of 
symmetry information in preference to the above space-group names. 
They are only intended as comments. 
;
_shelx_estimated_absorpt_t_min 0.904
_shelx_estimated_absorpt_t_max 0.934

loop_
_space_group_symop_operation_xyz
'x, y, z'
'-x, y+1/2, -z'

loop_
_atom_site_label
_atom_site_type_symbol
_atom_site_fract_x
_atom_site_fract_y
_atom_site_fract_z
_atom_site_U_iso_or_equiv
_atom_site_adp_type
_atom_site_occupancy
_atom_site_site_symmetry_order
_atom_site_calc_flag
_atom_site_refinement_flags_posn
_atom_site_refinement_flags_adp
_atom_site_refinement_flags_occupancy
_atom_site_disorder_assembly
_atom_site_disorder_group
C1 C 0.6067(12) 0.6812(4) 0.6808(4) 0.0310(15) Uani 1 1 d . . . . .
C2 C 0.7384(13) 0.6268(4) 0.6678(4) 0.0325(16) Uani 1 1 d . . . . .
H2 H 0.7167 0.5851 0.6903 0.039 Uiso 1 1 calc R U . . .
C3 C 0.9052(13) 0.6349(4) 0.6207(4) 0.0376(17) Uani 1 1 d . . . . .
H3 H 1.0013 0.5988 0.6112 0.045 Uiso 1 1 calc R U . . .
C4 C 0.9284(13) 0.6957(4) 0.5883(4) 0.0352(17) Uani 1 1 d . . . . .
C5 C 0.7913(14) 0.7503(4) 0.5992(4) 0.0387(17) Uani 1 1 d . . . . .
H5 H 0.8090 0.7914 0.5750 0.046 Uiso 1 1 calc R U . . .
C6 C 0.6285(13) 0.7423(4) 0.6464(4) 0.0365(17) Uani 1 1 d . . . . .
H6 H 0.5316 0.7784 0.6555 0.044 Uiso 1 1 calc R U . . .
C7 C 0.7323(18) 0.6385(4) 0.8530(4) 0.051(2) Uani 1 1 d . . . . .
H7A H 0.8758 0.6441 0.8309 0.062 Uiso 1 1 calc R U . . .
H7B H 0.6693 0.5940 0.8392 0.062 Uiso 1 1 calc R U . . .
C8 C 0.7795(16) 0.6432(4) 0.9351(4) 0.051(2) Uani 1 1 d . . . . .
H8A H 0.8902 0.6083 0.9531 0.061 Uiso 1 1 calc R U . . .
H8B H 0.8474 0.6871 0.9486 0.061 Uiso 1 1 calc R U . . .
C9 C 0.565(2) 0.6345(6) 0.9701(5) 0.072(3) Uani 1 1 d . . . . .
H9 H 0.4607 0.6731 0.9585 0.086 Uiso 1 1 calc R U . A 1
C10 C 0.6096(16) 0.6241(5) 1.0533(3) 0.0578(12) Uiso 0.686(7) 1 d G U P B 1
C11 C 0.7718(14) 0.5812(4) 1.0879(4) 0.0578(12) Uiso 0.686(7) 1 d G U P B 1
H11 H 0.8671 0.5562 1.0600 0.069 Uiso 0.686(7) 1 calc R U P B 1
C12 C 0.7944(14) 0.5751(4) 1.1633(4) 0.0578(12) Uiso 0.686(7) 1 d G U P B 1
H12 H 0.9052 0.5458 1.1869 0.069 Uiso 0.686(7) 1 calc R U P B 1
C13 C 0.6549(16) 0.6117(5) 1.2040(3) 0.0578(12) Uiso 0.686(7) 1 d G U P B 1
H13 H 0.6703 0.6075 1.2555 0.069 Uiso 0.686(7) 1 calc R U P B 1
C14 C 0.4927(15) 0.6546(4) 1.1694(4) 0.0578(12) Uiso 0.686(7) 1 d G U P B 1
C15 C 0.4701(14) 0.6607(4) 1.0940(4) 0.0578(12) Uiso 0.686(7) 1 d G U P B 1
H15 H 0.3592 0.6900 1.0704 0.069 Uiso 0.686(7) 1 calc R U P B 1
C16 C 0.335(2) 0.6899(7) 1.2143(8) 0.0578(12) Uiso 0.686(7) 1 d . U P B 1
H16A H 0.3769 0.6796 1.2659 0.087 Uiso 0.686(7) 1 calc R U P B 1
H16B H 0.3454 0.7380 1.2067 0.087 Uiso 0.686(7) 1 calc R U P B 1
H16C H 0.1785 0.6751 1.1997 0.087 Uiso 0.686(7) 1 calc R U P B 1
C10A C 0.546(3) 0.6522(10) 1.0510(7) 0.0578(12) Uiso 0.314(7) 1 d G U P B 2
C11A C 0.723(3) 0.6284(10) 1.0998(9) 0.0578(12) Uiso 0.314(7) 1 d G U P B 2
H11A H 0.8547 0.6100 1.0822 0.069 Uiso 0.314(7) 1 calc R U P B 2
C12A C 0.709(3) 0.6315(10) 1.1742(9) 0.0578(12) Uiso 0.314(7) 1 d G U P B 2
H12A H 0.8301 0.6152 1.2076 0.069 Uiso 0.314(7) 1 calc R U P B 2
C13A C 0.517(3) 0.6584(11) 1.1999(7) 0.0578(12) Uiso 0.314(7) 1 d G U P B 2
H13A H 0.5067 0.6605 1.2508 0.069 Uiso 0.314(7) 1 calc R U P B 2
C14A C 0.339(3) 0.6821(10) 1.1512(10) 0.0578(12) Uiso 0.314(7) 1 d G U P B 2
C15A C 0.354(3) 0.6790(10) 1.0767(9) 0.0578(12) Uiso 0.314(7) 1 d G U P B 2
H15A H 0.2325 0.6953 1.0434 0.069 Uiso 0.314(7) 1 calc R U P B 2
C16A C 0.168(5) 0.7062(16) 1.1839(17) 0.0578(12) Uiso 0.314(7) 1 d . U P B 2
H16D H 0.0478 0.7222 1.1471 0.087 Uiso 0.314(7) 1 calc R U P B 2
H16E H 0.1067 0.6710 1.2129 0.087 Uiso 0.314(7) 1 calc R U P B 2
H16F H 0.2220 0.7432 1.2158 0.087 Uiso 0.314(7) 1 calc R U P B 2
C17 C 0.6348(12) 0.7593(4) 0.8398(3) 0.0307(15) Uani 1 1 d . . . . .
C18 C 0.5022(14) 0.7987(4) 0.8780(4) 0.0398(18) Uani 1 1 d . . . . .
H18 H 0.3670 0.7811 0.8937 0.048 Uiso 1 1 calc R U . . .
C19 C 0.5633(15) 0.8642(4) 0.8941(4) 0.045(2) Uani 1 1 d . . . . .
H19 H 0.4689 0.8914 0.9201 0.054 Uiso 1 1 calc R U . . .
C20 C 0.7602(17) 0.8896(4) 0.8726(4) 0.046(2) Uani 1 1 d . . . . .
C21 C 0.9015(14) 0.8492(5) 0.8349(4) 0.0449(19) Uani 1 1 d . . . . .
H21 H 1.0401 0.8661 0.8210 0.054 Uiso 1 1 calc R U . . .
C22 C 0.8357(12) 0.7849(4) 0.8185(4) 0.0353(16) Uani 1 1 d . . . . .
H22 H 0.9286 0.7574 0.7922 0.042 Uiso 1 1 calc R U . . .
C23 C 0.699(3) 0.9948(6) 0.9194(6) 0.098(5) Uani 1 1 d . . . . .
H23A H 0.5532 0.9997 0.8889 0.147 Uiso 1 1 calc R U . . .
H23B H 0.7714 1.0386 0.9265 0.147 Uiso 1 1 calc R U . . .
H23C H 0.6722 0.9762 0.9667 0.147 Uiso 1 1 calc R U . . .
C24 C 0.4030(11) 0.4054(4) 0.8261(3) 0.0297(15) Uani 1 1 d . . . . .
C25 C 0.3810(14) 0.3433(4) 0.8569(4) 0.0394(18) Uani 1 1 d . . . . .
H25 H 0.4763 0.3073 0.8463 0.047 Uiso 1 1 calc R U . . .
C26 C 0.2157(14) 0.3349(5) 0.9037(4) 0.0429(19) Uani 1 1 d . . . . .
H26 H 0.1954 0.2929 0.9256 0.052 Uiso 1 1 calc R U . . .
C27 C 0.0831(14) 0.3875(5) 0.9180(4) 0.0419(19) Uani 1 1 d . . . . .
C28 C 0.1043(12) 0.4506(4) 0.8883(4) 0.0382(17) Uani 1 1 d . . . . .
H28 H 0.0107 0.4865 0.9003 0.046 Uiso 1 1 calc R U . . .
C29 C 0.2646(12) 0.4592(4) 0.8412(4) 0.0338(16) Uani 1 1 d . . . . .
H29 H 0.2820 0.5012 0.8189 0.041 Uiso 1 1 calc R U . . .
C30 C 0.3031(18) 0.4624(5) 0.6513(4) 0.057(3) Uani 1 1 d . . . . .
H30A H 0.3331 0.5019 0.6829 0.069 Uiso 1 1 calc R U . . .
H30B H 0.1409 0.4502 0.6507 0.069 Uiso 1 1 calc R U . . .
C31 C 0.3576(19) 0.4795(5) 0.5702(5) 0.064(3) Uani 1 1 d . . . . .
H31A H 0.3193 0.5267 0.5591 0.076 Uiso 1 1 calc R U . . .
H31B H 0.5221 0.4734 0.5669 0.076 Uiso 1 1 calc R U . . .
C32 C 0.2267(17) 0.4362(6) 0.5161(5) 0.065(2) Uani 1 1 d . . . . .
H32 H 0.2665 0.3882 0.5240 0.078 Uiso 1 1 calc R U . C 1
C33 C 0.294(2) 0.4615(6) 0.4445(4) 0.0539(11) Uiso 0.529(7) 1 d G U P D 1
C34 C 0.1629(18) 0.5118(6) 0.4094(5) 0.0539(11) Uiso 0.529(7) 1 d G U P D 1
H34 H 0.0568 0.5355 0.4345 0.065 Uiso 0.529(7) 1 calc R U P D 1
C35 C 0.1872(19) 0.5275(5) 0.3374(5) 0.0539(11) Uiso 0.529(7) 1 d G U P D 1
H35 H 0.0978 0.5619 0.3134 0.065 Uiso 0.529(7) 1 calc R U P D 1
C36 C 0.342(2) 0.4928(6) 0.3006(4) 0.0539(11) Uiso 0.529(7) 1 d G U P D 1
H36 H 0.3591 0.5036 0.2515 0.065 Uiso 0.529(7) 1 calc R U P D 1
C37 C 0.4734(19) 0.4425(6) 0.3358(6) 0.0539(11) Uiso 0.529(7) 1 d G U P D 1
C38 C 0.449(2) 0.4268(5) 0.4078(6) 0.0539(11) Uiso 0.529(7) 1 d G U P D 1
H38 H 0.5385 0.3924 0.4318 0.065 Uiso 0.529(7) 1 calc R U P D 1
C39 C 0.639(3) 0.4063(9) 0.2969(9) 0.0539(11) Uiso 0.529(7) 1 d . U P D 1
H39A H 0.6335 0.4236 0.2472 0.081 Uiso 0.529(7) 1 calc R U P D 1
H39B H 0.7915 0.4125 0.3223 0.081 Uiso 0.529(7) 1 calc R U P D 1
H39C H 0.6007 0.3588 0.2953 0.081 Uiso 0.529(7) 1 calc R U P D 1
C33A C 0.299(2) 0.4403(7) 0.4384(5) 0.0539(11) Uiso 0.471(7) 1 d G U P D 2
C34A C 0.1640(17) 0.4763(7) 0.3858(6) 0.0539(11) Uiso 0.471(7) 1 d G U P D 2
H34A H 0.0254 0.4954 0.3970 0.065 Uiso 0.471(7) 1 calc R U P D 2
C35A C 0.2318(19) 0.4843(6) 0.3167(6) 0.0539(11) Uiso 0.471(7) 1 d G U P D 2
H35A H 0.1394 0.5089 0.2808 0.065 Uiso 0.471(7) 1 calc R U P D 2
C36A C 0.435(2) 0.4563(7) 0.3003(5) 0.0539(11) Uiso 0.471(7) 1 d G U P D 2
H36A H 0.4809 0.4618 0.2531 0.065 Uiso 0.471(7) 1 calc R U P D 2
C37A C 0.5697(18) 0.4204(7) 0.3529(6) 0.0539(11) Uiso 0.471(7) 1 d G U P D 2
C38A C 0.502(2) 0.4124(7) 0.4219(6) 0.0539(11) Uiso 0.471(7) 1 d G U P D 2
H38A H 0.5943 0.3878 0.4579 0.065 Uiso 0.471(7) 1 calc R U P D 2
C39A C 0.769(3) 0.3867(10) 0.3354(11) 0.0539(11) Uiso 0.471(7) 1 d . U P D 2
H39D H 0.7951 0.3972 0.2851 0.081 Uiso 0.471(7) 1 calc R U P D 2
H39E H 0.9006 0.4014 0.3686 0.081 Uiso 0.471(7) 1 calc R U P D 2
H39F H 0.7495 0.3385 0.3403 0.081 Uiso 0.471(7) 1 calc R U P D 2
C40 C 0.3834(13) 0.3395(4) 0.6595(4) 0.0363(17) Uani 1 1 d . . . . .
C41 C 0.5251(13) 0.3013(4) 0.6201(4) 0.0348(16) Uani 1 1 d . . . . .
H41 H 0.6656 0.3195 0.6093 0.042 Uiso 1 1 calc R U . . .
C42 C 0.4649(12) 0.2374(4) 0.5965(4) 0.0352(16) Uani 1 1 d . . . . .
H42 H 0.5615 0.2122 0.5692 0.042 Uiso 1 1 calc R U . . .
C43 C 0.2649(14) 0.2116(5) 0.6133(4) 0.0416(18) Uani 1 1 d . . . . .
C44 C 0.1217(13) 0.2488(5) 0.6546(4) 0.049(2) Uani 1 1 d . . . . .
H44 H -0.0154 0.2298 0.6673 0.059 Uiso 1 1 calc R U . . .
C45 C 0.1806(14) 0.3119(5) 0.6760(4) 0.043(2) Uani 1 1 d . . . . .
H45 H 0.0821 0.3372 0.7024 0.052 Uiso 1 1 calc R U . . .
C46 C 0.351(2) 0.1040(5) 0.5634(6) 0.066(3) Uani 1 1 d . . . . .
H46A H 0.3783 0.1196 0.5149 0.100 Uiso 1 1 calc R U . . .
H46B H 0.2880 0.0589 0.5598 0.100 Uiso 1 1 calc R U . . .
H46C H 0.4950 0.1036 0.5954 0.100 Uiso 1 1 calc R U . . .
N1 N 0.5679(12) 0.6909(3) 0.8251(3) 0.0366(15) Uani 1 1 d . . . . .
N2 N 1.1153(11) 0.7050(4) 0.5425(4) 0.0407(15) Uani 1 1 d . . . . .
N3 N 0.4488(12) 0.4058(3) 0.6804(3) 0.0383(15) Uani 1 1 d . . . . .
N4 N -0.1001(13) 0.3763(5) 0.9661(4) 0.058(2) Uani 1 1 d . . . . .
O1 O 0.2566(9) 0.7289(3) 0.7351(3) 0.0373(12) Uani 1 1 d . . . . .
O2 O 0.3380(10) 0.6090(3) 0.7498(3) 0.0419(13) Uani 1 1 d . . . . .
O3 O 1.1399(11) 0.7605(3) 0.5172(3) 0.0530(15) Uani 1 1 d . . . . .
O4 O 1.2330(11) 0.6554(3) 0.5326(4) 0.0583(17) Uani 1 1 d . . . . .
O5 O 0.8377(14) 0.9529(3) 0.8858(4) 0.070(2) Uani 1 1 d . . . . .
O6 O 0.7551(9) 0.3613(3) 0.7698(3) 0.0371(12) Uani 1 1 d . . . . .
O7 O 0.6753(10) 0.4838(3) 0.7639(3) 0.0415(13) Uani 1 1 d . . . . .
O8 O -0.1266(13) 0.3195(5) 0.9883(4) 0.076(2) Uani 1 1 d . . . . .
O9 O -0.2169(12) 0.4249(4) 0.9781(4) 0.071(2) Uani 1 1 d . . . . .
O10 O 0.1891(12) 0.1492(4) 0.5939(4) 0.0639(18) Uani 1 1 d . . . . .
F1 F 0.4581(15) 0.5739(3) 0.9459(3) 0.105(3) Uani 1 1 d . . . . .
F2 F -0.0102(11) 0.4480(5) 0.5185(4) 0.098(2) Uani 1 1 d . . . . .
S1 S 0.4157(3) 0.67596(8) 0.74747(9) 0.0342(4) Uani 1 1 d . . . . .
S2 S 0.5960(3) 0.41589(8) 0.76037(9) 0.0333(4) Uani 1 1 d . . . . .

loop_
_atom_site_aniso_label
_atom_site_aniso_U_11
_atom_site_aniso_U_22
_atom_site_aniso_U_33
_atom_site_aniso_U_23
_atom_site_aniso_U_13
_atom_site_aniso_U_12
C1 0.032(4) 0.035(4) 0.026(3) -0.003(3) 0.003(3) 0.000(3)
C2 0.036(4) 0.034(4) 0.028(3) -0.001(3) 0.006(3) -0.001(3)
C3 0.038(4) 0.040(4) 0.035(4) -0.006(3) 0.006(3) 0.002(3)
C4 0.027(4) 0.050(5) 0.029(3) -0.008(3) 0.003(3) 0.000(3)
C5 0.040(4) 0.041(4) 0.036(4) 0.000(3) 0.009(3) -0.001(3)
C6 0.038(4) 0.036(4) 0.038(4) -0.004(3) 0.009(3) 0.007(3)
C7 0.079(7) 0.041(5) 0.033(4) 0.004(3) 0.001(4) 0.019(4)
C8 0.070(6) 0.048(5) 0.032(4) 0.000(3) -0.007(4) -0.007(4)
C9 0.093(8) 0.085(7) 0.035(4) -0.011(4) -0.003(5) -0.034(6)
C17 0.032(4) 0.037(4) 0.024(3) 0.002(3) 0.007(3) 0.005(3)
C18 0.036(4) 0.053(5) 0.032(4) 0.000(3) 0.012(3) 0.010(3)
C19 0.048(5) 0.051(5) 0.035(4) -0.008(3) 0.005(3) 0.021(4)
C20 0.059(5) 0.041(4) 0.034(4) 0.000(3) -0.009(4) -0.006(4)
C21 0.030(4) 0.063(5) 0.041(4) -0.001(4) 0.001(3) -0.006(4)
C22 0.029(4) 0.051(5) 0.027(3) -0.002(3) 0.009(3) 0.001(3)
C23 0.188(16) 0.043(6) 0.060(7) -0.012(5) 0.005(8) 0.004(7)
C24 0.024(4) 0.039(4) 0.024(3) -0.001(3) -0.001(2) 0.003(3)
C25 0.041(5) 0.044(4) 0.033(4) 0.008(3) 0.006(3) 0.006(3)
C26 0.046(5) 0.055(5) 0.027(4) 0.012(3) 0.004(3) -0.009(4)
C27 0.036(4) 0.065(5) 0.024(3) -0.001(3) 0.002(3) -0.009(4)
C28 0.026(4) 0.053(5) 0.036(4) -0.015(3) 0.002(3) -0.003(3)
C29 0.034(4) 0.038(4) 0.029(3) -0.004(3) 0.003(3) 0.001(3)
C30 0.073(6) 0.064(6) 0.034(4) -0.007(4) 0.002(4) 0.034(5)
C31 0.079(7) 0.060(6) 0.050(5) 0.005(4) -0.001(5) 0.023(5)
C32 0.064(6) 0.074(6) 0.055(5) 0.011(5) 0.006(4) 0.000(5)
C40 0.026(4) 0.056(5) 0.027(3) 0.002(3) 0.000(3) 0.015(3)
C41 0.030(4) 0.048(4) 0.027(3) -0.002(3) 0.008(3) 0.004(3)
C42 0.025(4) 0.050(4) 0.031(3) -0.002(3) 0.002(3) 0.007(3)
C43 0.038(4) 0.059(5) 0.027(3) -0.001(3) -0.002(3) 0.002(4)
C44 0.024(4) 0.088(7) 0.036(4) 0.002(4) 0.008(3) -0.008(4)
C45 0.030(4) 0.072(6) 0.028(3) -0.002(4) 0.007(3) 0.017(4)
C46 0.092(8) 0.051(6) 0.058(6) -0.007(4) 0.020(5) -0.007(5)
N1 0.044(4) 0.041(4) 0.025(3) -0.001(2) 0.009(3) 0.005(3)
N2 0.033(3) 0.050(4) 0.040(3) 0.003(3) 0.009(3) -0.003(3)
N3 0.045(4) 0.046(4) 0.024(3) -0.001(3) 0.007(2) 0.017(3)
N4 0.043(4) 0.097(7) 0.034(4) -0.009(4) 0.009(3) -0.013(5)
O1 0.029(3) 0.046(3) 0.038(3) -0.004(2) 0.011(2) 0.002(2)
O2 0.045(3) 0.038(3) 0.044(3) -0.003(2) 0.012(2) 0.001(2)
O3 0.051(4) 0.055(4) 0.056(4) 0.010(3) 0.023(3) -0.001(3)
O4 0.048(4) 0.067(4) 0.065(4) 0.000(3) 0.025(3) 0.008(3)
O5 0.109(6) 0.043(3) 0.056(4) -0.007(3) -0.007(4) -0.021(4)
O6 0.033(3) 0.042(3) 0.036(3) -0.001(2) 0.004(2) 0.006(2)
O7 0.042(3) 0.045(3) 0.039(3) 0.003(2) 0.012(2) 0.000(3)
O8 0.062(5) 0.112(7) 0.058(4) 0.017(4) 0.023(3) -0.029(4)
O9 0.056(4) 0.102(6) 0.061(4) -0.018(4) 0.034(3) -0.012(4)
O10 0.065(4) 0.071(4) 0.058(4) -0.011(3) 0.017(3) -0.022(3)
F1 0.178(7) 0.101(5) 0.034(3) 0.004(3) 0.000(3) -0.087(5)
F2 0.059(4) 0.164(7) 0.073(4) 0.020(4) 0.009(3) 0.012(4)
S1 0.0352(10) 0.0394(10) 0.0293(8) -0.0016(7) 0.0099(7) 0.0031(7)
S2 0.0314(9) 0.0405(10) 0.0289(8) 0.0018(7) 0.0066(6) 0.0058(7)

loop_
_atom_type_symbol
_atom_type_description
_atom_type_scat_dispersion_real
_atom_type_scat_dispersion_imag
_atom_type_scat_source
C C 0.0181 0.0091 'International Tables Vol C Tables 4.2.6.8 and 6.1.1.4'
H H 0.0000 0.0000 'International Tables Vol C Tables 4.2.6.8 and 6.1.1.4'
N N 0.0311 0.0180 'International Tables Vol C Tables 4.2.6.8 and 6.1.1.4'
O O 0.0492 0.0322 'International Tables Vol C Tables 4.2.6.8 and 6.1.1.4'
F F 0.0727 0.0534 'International Tables Vol C Tables 4.2.6.8 and 6.1.1.4'
S S 0.3331 0.5567 'International Tables Vol C Tables 4.2.6.8 and 6.1.1.4'

loop_
_geom_angle_atom_site_label_1
_geom_angle_atom_site_label_2
_geom_angle_atom_site_label_3
_geom_angle
C2 C1 C6 122.3(6)
C2 C1 S1 119.6(6)
C6 C1 S1 118.0(5)
C1 C2 C3 118.0(7)
C1 C2 H2 121.0
C3 C2 H2 121.0
C4 C3 C2 119.2(7)
C4 C3 H3 120.4
C2 C3 H3 120.4
C3 C4 C5 123.2(7)
C3 C4 N2 118.6(7)
C5 C4 N2 118.1(7)
C6 C5 C4 117.4(7)
C6 C5 H5 121.3
C4 C5 H5 121.3
C5 C6 C1 119.8(7)
C5 C6 H6 120.1
C1 C6 H6 120.1
N1 C7 C8 110.1(7)
N1 C7 H7A 109.6
C8 C7 H7A 109.6
N1 C7 H7B 109.6
C8 C7 H7B 109.6
H7A C7 H7B 108.2
C9 C8 C7 110.9(8)
C9 C8 H8A 109.5
C7 C8 H8A 109.5
C9 C8 H8B 109.5
C7 C8 H8B 109.5
H8A C8 H8B 108.1
F1 C9 C8 109.5(9)
F1 C9 C10 102.6(8)
C8 C9 C10 112.9(9)
F1 C9 C10A 114.9(11)
C8 C9 C10A 123.2(10)
F1 C9 H9 110.6
C8 C9 H9 110.6
C10 C9 H9 110.6
C11 C10 C15 120.0
C11 C10 C9 125.0(7)
C15 C10 C9 115.0(7)
C12 C11 C10 120.0
C12 C11 H11 120.0
C10 C11 H11 120.0
C11 C12 C13 120.0
C11 C12 H12 120.0
C13 C12 H12 120.0
C14 C13 C12 120.0
C14 C13 H13 120.0
C12 C13 H13 120.0
C15 C14 C13 120.0
C15 C14 C16 121.2(8)
C13 C14 C16 118.7(8)
C14 C15 C10 120.0
C14 C15 H15 120.0
C10 C15 H15 120.0
C14 C16 H16A 109.5
C14 C16 H16B 109.5
H16A C16 H16B 109.5
C14 C16 H16C 109.5
H16A C16 H16C 109.5
H16B C16 H16C 109.5
C11A C10A C15A 120.0
C11A C10A C9 114.4(12)
C15A C10A C9 124.7(12)
C10A C11A C12A 120.0
C10A C11A H11A 120.0
C12A C11A H11A 120.0
C13A C12A C11A 120.0
C13A C12A H12A 120.0
C11A C12A H12A 120.0
C12A C13A C14A 120.0
C12A C13A H13A 120.0
C14A C13A H13A 120.0
C16A C14A C13A 113.0(18)
C16A C14A C15A 127.0(18)
C13A C14A C15A 120.0
C14A C15A C10A 120.0
C14A C15A H15A 120.0
C10A C15A H15A 120.0
C14A C16A H16D 109.5
C14A C16A H16E 109.5
H16D C16A H16E 109.5
C14A C16A H16F 109.5
H16D C16A H16F 109.5
H16E C16A H16F 109.5
C18 C17 C22 119.5(7)
C18 C17 N1 119.0(7)
C22 C17 N1 121.4(6)
C17 C18 C19 120.6(8)
C17 C18 H18 119.7
C19 C18 H18 119.7
C20 C19 C18 120.0(7)
C20 C19 H19 120.0
C18 C19 H19 120.0
O5 C20 C19 125.0(9)
O5 C20 C21 114.8(9)
C19 C20 C21 120.2(8)
C22 C21 C20 118.8(8)
C22 C21 H21 120.6
C20 C21 H21 120.6
C21 C22 C17 121.0(7)
C21 C22 H22 119.5
C17 C22 H22 119.5
O5 C23 H23A 109.5
O5 C23 H23B 109.5
H23A C23 H23B 109.5
O5 C23 H23C 109.5
H23A C23 H23C 109.5
H23B C23 H23C 109.5
C25 C24 C29 121.9(7)
C25 C24 S2 119.1(6)
C29 C24 S2 118.8(6)
C24 C25 C26 118.1(8)
C24 C25 H25 121.0
C26 C25 H25 121.0
C27 C26 C25 119.4(8)
C27 C26 H26 120.3
C25 C26 H26 120.3
C26 C27 C28 123.4(7)
C26 C27 N4 118.3(8)
C28 C27 N4 118.3(8)
C29 C28 C27 117.7(8)
C29 C28 H28 121.2
C27 C28 H28 121.2
C28 C29 C24 119.5(7)
C28 C29 H29 120.2
C24 C29 H29 120.2
N3 C30 C31 109.4(7)
N3 C30 H30A 109.8
C31 C30 H30A 109.8
N3 C30 H30B 109.8
C31 C30 H30B 109.8
H30A C30 H30B 108.2
C32 C31 C30 111.2(9)
C32 C31 H31A 109.4
C30 C31 H31A 109.4
C32 C31 H31B 109.4
C30 C31 H31B 109.4
H31A C31 H31B 108.0
F2 C32 C31 108.9(9)
F2 C32 C33 109.1(8)
C31 C32 C33 103.1(9)
F2 C32 C33A 113.3(8)
C31 C32 C33A 114.7(10)
F2 C32 H32 111.8
C31 C32 H32 111.8
C33 C32 H32 111.8
C34 C33 C38 120.0
C34 C33 C32 117.8(8)
C38 C33 C32 120.9(8)
C33 C34 C35 120.0
C33 C34 H34 120.0
C35 C34 H34 120.0
C34 C35 C36 120.0
C34 C35 H35 120.0
C36 C35 H35 120.0
C37 C36 C35 120.0
C37 C36 H36 120.0
C35 C36 H36 120.0
C38 C37 C36 120.0
C38 C37 C39 120.2(10)
C36 C37 C39 119.8(10)
C37 C38 C33 120.0
C37 C38 H38 120.0
C33 C38 H38 120.0
C37 C39 H39A 109.5
C37 C39 H39B 109.5
H39A C39 H39B 109.5
C37 C39 H39C 109.5
H39A C39 H39C 109.5
H39B C39 H39C 109.5
C34A C33A C38A 120.0
C34A C33A C32 118.7(8)
C38A C33A C32 121.2(8)
C35A C34A C33A 120.0
C35A C34A H34A 120.0
C33A C34A H34A 120.0
C34A C35A C36A 120.0
C34A C35A H35A 120.0
C36A C35A H35A 120.0
C37A C36A C35A 120.0
C37A C36A H36A 120.0
C35A C36A H36A 120.0
C38A C37A C36A 120.0
C38A C37A C39A 119.0(11)
C36A C37A C39A 120.8(11)
C37A C38A C33A 120.0
C37A C38A H38A 120.0
C33A C38A H38A 120.0
C37A C39A H39D 109.5
C37A C39A H39E 109.5
H39D C39A H39E 109.5
C37A C39A H39F 109.5
H39D C39A H39F 109.5
H39E C39A H39F 109.5
C45 C40 C41 118.6(8)
C45 C40 N3 121.9(7)
C41 C40 N3 119.5(7)
C42 C41 C40 121.5(8)
C42 C41 H41 119.3
C40 C41 H41 119.3
C43 C42 C41 118.6(7)
C43 C42 H42 120.7
C41 C42 H42 120.7
C42 C43 O10 123.9(8)
C42 C43 C44 120.8(8)
O10 C43 C44 115.2(8)
C45 C44 C43 119.9(8)
C45 C44 H44 120.1
C43 C44 H44 120.1
C44 C45 C40 120.6(8)
C44 C45 H45 119.7
C40 C45 H45 119.7
O10 C46 H46A 109.5
O10 C46 H46B 109.5
H46A C46 H46B 109.5
O10 C46 H46C 109.5
H46A C46 H46C 109.5
H46B C46 H46C 109.5
C17 N1 C7 116.9(7)
C17 N1 S1 116.8(5)
C7 N1 S1 116.7(5)
O3 N2 O4 125.6(7)
O3 N2 C4 117.5(7)
O4 N2 C4 117.0(7)
C40 N3 C30 119.0(7)
C40 N3 S2 117.4(5)
C30 N3 S2 117.3(5)
O8 N4 O9 125.5(8)
O8 N4 C27 117.8(9)
O9 N4 C27 116.7(9)
C20 O5 C23 116.5(10)
C43 O10 C46 117.0(7)
O1 S1 O2 120.0(4)
O1 S1 N1 107.1(3)
O2 S1 N1 107.2(3)
O1 S1 C1 108.0(3)
O2 S1 C1 108.1(3)
N1 S1 C1 105.6(3)
O7 S2 O6 120.5(3)
O7 S2 N3 107.2(3)
O6 S2 N3 106.8(3)
O7 S2 C24 108.2(3)
O6 S2 C24 106.9(3)
N3 S2 C24 106.6(3)

loop_
_geom_bond_atom_site_label_1
_geom_bond_atom_site_label_2
_geom_bond_distance
C1 C2 1.378(10)
C1 C6 1.394(11)
C1 S1 1.767(7)
C2 C3 1.399(11)
C2 H2 0.9500
C3 C4 1.373(11)
C3 H3 0.9500
C4 C5 1.391(11)
C4 N2 1.479(10)
C5 C6 1.382(11)
C5 H5 0.9500
C6 H6 0.9500
C7 N1 1.486(10)
C7 C8 1.514(10)
C7 H7A 0.9900
C7 H7B 0.9900
C8 C9 1.498(15)
C8 H8A 0.9900
C8 H8B 0.9900
C9 F1 1.422(11)
C9 C10 1.545(10)
C9 C10A 1.554(15)
C9 H9 1.0000
C10 C11 1.3900
C10 C15 1.3900
C11 C12 1.3900
C11 H11 0.9500
C12 C13 1.3900
C12 H12 0.9500
C13 C14 1.3900
C13 H13 0.9500
C14 C15 1.3900
C14 C16 1.497(15)
C15 H15 0.9500
C16 H16A 0.9800
C16 H16B 0.9800
C16 H16C 0.9800
C10A C11A 1.3900
C10A C15A 1.3900
C11A C12A 1.3900
C11A H11A 0.9500
C12A C13A 1.3900
C12A H12A 0.9500
C13A C14A 1.3900
C13A H13A 0.9500
C14A C16A 1.33(3)
C14A C15A 1.3900
C15A H15A 0.9500
C16A H16D 0.9800
C16A H16E 0.9800
C16A H16F 0.9800
C17 C18 1.366(10)
C17 C22 1.392(10)
C17 N1 1.447(10)
C18 C19 1.386(12)
C18 H18 0.9500
C19 C20 1.372(13)
C19 H19 0.9500
C20 O5 1.363(10)
C20 C21 1.406(13)
C21 C22 1.372(12)
C21 H21 0.9500
C22 H22 0.9500
C23 O5 1.374(15)
C23 H23A 0.9800
C23 H23B 0.9800
C23 H23C 0.9800
C24 C25 1.384(11)
C24 C29 1.401(10)
C24 S2 1.772(7)
C25 C26 1.387(11)
C25 H25 0.9500
C26 C27 1.358(13)
C26 H26 0.9500
C27 C28 1.392(12)
C27 N4 1.496(11)
C28 C29 1.369(11)
C28 H28 0.9500
C29 H29 0.9500
C30 N3 1.490(10)
C30 C31 1.606(13)
C30 H30A 0.9900
C30 H30B 0.9900
C31 C32 1.476(14)
C31 H31A 0.9900
C31 H31B 0.9900
C32 F2 1.428(12)
C32 C33 1.510(12)
C32 C33A 1.546(12)
C32 H32 1.0000
C33 C34 1.3900
C33 C38 1.3900
C34 C35 1.3900
C34 H34 0.9500
C35 C36 1.3900
C35 H35 0.9500
C36 C37 1.3900
C36 H36 0.9500
C37 C38 1.3900
C37 C39 1.469(18)
C38 H38 0.9500
C39 H39A 0.9800
C39 H39B 0.9800
C39 H39C 0.9800
C33A C34A 1.3900
C33A C38A 1.3900
C34A C35A 1.3900
C34A H34A 0.9500
C35A C36A 1.3900
C35A H35A 0.9500
C36A C37A 1.3900
C36A H36A 0.9500
C37A C38A 1.3900
C37A C39A 1.43(2)
C38A H38A 0.9500
C39A H39D 0.9800
C39A H39E 0.9800
C39A H39F 0.9800
C40 C45 1.387(12)
C40 C41 1.400(10)
C40 N3 1.426(11)
C41 C42 1.389(11)
C41 H41 0.9500
C42 C43 1.360(11)
C42 H42 0.9500
C43 O10 1.366(11)
C43 C44 1.416(12)
C44 C45 1.360(14)
C44 H44 0.9500
C45 H45 0.9500
C46 O10 1.477(12)
C46 H46A 0.9800
C46 H46B 0.9800
C46 H46C 0.9800
N1 S1 1.635(6)
N2 O3 1.225(9)
N2 O4 1.240(9)
N3 S2 1.642(6)
N4 O8 1.228(12)
N4 O9 1.230(12)
O1 S1 1.421(6)
O2 S1 1.423(6)
O6 S2 1.443(5)
O7 S2 1.440(6)
